data_4028254
loop_
_publ_author_name
'Peng Zhao'
'Hang Yin'
'Hongxin Gao'
'Chanjuan Xi'

_publ_contact_author
;
Dr. Chanjuan Xi
Department of Chemistry, Tsinghua University
Beijing 100084
China
;
_publ_section_title
;
 Cu-Catalyzed Synthesis of Diaryl Thioethers and S-Cycles by Reaction of
 Aryl Iodides with Carbon Disulfide in the Presence of DBU
;
_journal_name_full 'Journal of Organic Chemistry'
_journal_page_first 5001
_journal_page_last 5006
_journal_paper_doi 10.1021/jo400709s
_journal_volume 78
_journal_year 2013
_chemical_formula_sum 'C12 H10 O2 S'
_chemical_formula_weight 218.26
_chemical_name_systematic
;
 ?
;
_space_group_IT_number 14
_symmetry_cell_setting monoclinic
_symmetry_space_group_name_Hall '-P 2yn'
_symmetry_space_group_name_H-M 'P 1 21/n 1'
_atom_sites_solution_hydrogens geom
_atom_sites_solution_primary direct
_atom_sites_solution_secondary difmap
_audit_creation_method SHELXL-97
_cell_angle_alpha 90.00
_cell_angle_beta 92.50(3)
_cell_angle_gamma 90.00
_cell_formula_units_Z 4
_cell_length_a 8.4875(17)
_cell_length_b 6.6947(13)
_cell_length_c 17.625(4)
_cell_measurement_temperature 293(2)
_cell_measurement_theta_max 27.49
_cell_measurement_theta_min 3.26
_cell_volume 1000.5(4)
_computing_cell_refinement 'Siemens SMART & SAINT'
_computing_data_collection 'Siemens SMART'
_computing_data_reduction 'Siemens XPREP'
_computing_molecular_graphics 'Bruker SHELXTL'
_computing_publication_material 'Bruker SHELXTL'
_computing_structure_refinement 'Siemens SHELXTL'
_computing_structure_solution 'Siemens SHELXTL'
_diffrn_ambient_temperature 293(2)
_diffrn_measured_fraction_theta_full 0.986
_diffrn_measured_fraction_theta_max 0.986
_diffrn_measurement_device_type 'multiwire proportional'
_diffrn_measurement_method 'phi and omega scans'
_diffrn_radiation_monochromator graphite
_diffrn_radiation_source 'fine-focus sealed tube'
_diffrn_radiation_type MoK\a
_diffrn_radiation_wavelength 0.71073
_diffrn_reflns_av_R_equivalents 0.0270
_diffrn_reflns_av_sigmaI/netI 0.0287
_diffrn_reflns_limit_h_max 11
_diffrn_reflns_limit_h_min -7
_diffrn_reflns_limit_k_max 8
_diffrn_reflns_limit_k_min -8
_diffrn_reflns_limit_l_max 16
_diffrn_reflns_limit_l_min -22
_diffrn_reflns_number 4880
_diffrn_reflns_theta_full 27.49
_diffrn_reflns_theta_max 27.49
_diffrn_reflns_theta_min 3.26
_diffrn_standards_decay_% none
_diffrn_standards_interval_count none
_diffrn_standards_interval_time none
_diffrn_standards_number none
_exptl_absorpt_coefficient_mu 0.296
_exptl_absorpt_correction_T_max .0000
_exptl_absorpt_correction_T_min .0000
_exptl_absorpt_correction_type empirical
_exptl_absorpt_process_details 'SADABS (Sheldrick, 1996)'
_exptl_crystal_density_diffrn 1.449
_exptl_crystal_F_000 456
_exptl_crystal_size_max .00
_exptl_crystal_size_mid .00
_exptl_crystal_size_min .00
_refine_diff_density_max 0.297
_refine_diff_density_min -0.186
_refine_diff_density_rms 0.053
_refine_ls_extinction_method none
_refine_ls_goodness_of_fit_ref 1.139
_refine_ls_hydrogen_treatment mixed
_refine_ls_matrix_type full
_refine_ls_number_parameters 138
_refine_ls_number_reflns 2264
_refine_ls_number_restraints 0
_refine_ls_restrained_S_all 1.139
_refine_ls_R_factor_all 0.0416
_refine_ls_R_factor_gt 0.0399
_refine_ls_shift/su_max 0.001
_refine_ls_shift/su_mean 0.000
_refine_ls_structure_factor_coef Fsqd
_refine_ls_weighting_details 'calc w=1/[\s^2^(Fo^2^)+(0.0338P)^2^+0.6253P] where P=(Fo^2^+2Fc^2^)/3'
_refine_ls_weighting_scheme calc
_refine_ls_wR_factor_gt 0.0948
_refine_ls_wR_factor_ref 0.0959
_reflns_number_gt 2193
_reflns_number_total 2264
_reflns_threshold_expression >2sigma(I)
_cod_data_source_file jo400709s_si_002.cif
_cod_data_source_block a
_cod_original_cell_volume 1000.5(3)
_cod_database_code 4028254

loop_
_symmetry_equiv_pos_as_xyz
'x, y, z'
'-x+1/2, y+1/2, -z+1/2'
'-x, -y, -z'
'x-1/2, -y-1/2, z-1/2'

loop_
_atom_site_label
_atom_site_type_symbol
_atom_site_fract_x
_atom_site_fract_y
_atom_site_fract_z
_atom_site_U_iso_or_equiv
_atom_site_adp_type
_atom_site_occupancy
_atom_site_symmetry_multiplicity
_atom_site_calc_flag
_atom_site_refinement_flags
S1 S 0.51379(5) 0.18507(6) 0.70623(2) 0.02465(13) Uani 1 1 d .
O1 O 0.42724(14) 0.16833(17) 0.54164(6) 0.0278(3) Uani 1 1 d .
H1 H 0.4162 0.1749 0.4953 0.042 Uiso 1 1 calc R
O2 O 0.64410(14) -0.16343(17) 0.61869(7) 0.0281(3) Uani 1 1 d .
H2 H 0.5589 -0.1358 0.6362 0.042 Uiso 1 1 calc R
C1 C 0.38336(17) 0.3445(2) 0.57268(9) 0.0222(3) Uani 1 1 d .
C2 C 0.30763(19) 0.4951(3) 0.53052(9) 0.0267(3) Uani 1 1 d .
H2A H 0.2877 0.4785 0.4786 0.032 Uiso 1 1 calc R
C3 C 0.2620(2) 0.6695(2) 0.56569(11) 0.0301(4) Uani 1 1 d .
H3 H 0.2119 0.7697 0.5372 0.036 Uiso 1 1 calc R
C4 C 0.29043(19) 0.6958(3) 0.64323(11) 0.0299(4) Uani 1 1 d .
H4 H 0.2571 0.8117 0.6668 0.036 Uiso 1 1 calc R
C5 C 0.36880(18) 0.5486(2) 0.68527(9) 0.0261(3) Uani 1 1 d .
H5 H 0.3899 0.5672 0.7370 0.031 Uiso 1 1 calc R
C6 C 0.41632(17) 0.3726(2) 0.65051(9) 0.0225(3) Uani 1 1 d .
C7 C 0.70028(18) 0.1725(2) 0.66374(8) 0.0221(3) Uani 1 1 d .
C8 C 0.74400(18) -0.0043(2) 0.62778(8) 0.0227(3) Uani 1 1 d .
C9 C 0.89368(19) -0.0231(3) 0.59907(9) 0.0267(3) Uani 1 1 d .
H9 H 0.9238 -0.1423 0.5768 0.032 Uiso 1 1 calc R
C10 C 0.99708(19) 0.1361(3) 0.60381(10) 0.0300(4) Uani 1 1 d .
H10 H 1.0968 0.1237 0.5844 0.036 Uiso 1 1 calc R
C11 C 0.9536(2) 0.3145(3) 0.63723(10) 0.0299(4) Uani 1 1 d .
H11 H 1.0229 0.4221 0.6391 0.036 Uiso 1 1 calc R
C12 C 0.80621(19) 0.3312(2) 0.66777(9) 0.0269(3) Uani 1 1 d .
H12 H 0.7780 0.4497 0.6912 0.032 Uiso 1 1 calc R

loop_
_atom_site_aniso_label
_atom_site_aniso_U_11
_atom_site_aniso_U_22
_atom_site_aniso_U_33
_atom_site_aniso_U_23
_atom_site_aniso_U_13
_atom_site_aniso_U_12
S1 0.0261(2) 0.0270(2) 0.0211(2) 0.00231(14) 0.00395(14) 0.00227(15)
O1 0.0355(6) 0.0248(6) 0.0230(6) -0.0037(4) -0.0005(5) 0.0031(5)
O2 0.0268(6) 0.0245(6) 0.0336(6) -0.0040(5) 0.0067(5) -0.0036(5)
C1 0.0198(7) 0.0214(7) 0.0257(7) -0.0011(6) 0.0033(6) -0.0025(6)
C2 0.0239(7) 0.0291(8) 0.0272(8) 0.0035(6) 0.0014(6) -0.0007(6)
C3 0.0245(8) 0.0246(8) 0.0415(10) 0.0083(7) 0.0046(7) 0.0021(6)
C4 0.0243(8) 0.0223(8) 0.0436(10) -0.0033(7) 0.0089(7) 0.0002(6)
C5 0.0246(7) 0.0255(8) 0.0284(8) -0.0051(6) 0.0052(6) -0.0037(6)
C6 0.0198(7) 0.0224(7) 0.0253(7) 0.0011(6) 0.0029(5) -0.0011(6)
C7 0.0221(7) 0.0260(8) 0.0180(7) 0.0008(6) -0.0009(5) 0.0004(6)
C8 0.0236(7) 0.0237(8) 0.0206(7) 0.0018(6) -0.0005(6) -0.0019(6)
C9 0.0254(8) 0.0292(8) 0.0255(8) -0.0001(6) 0.0024(6) 0.0035(6)
C10 0.0222(7) 0.0407(10) 0.0272(8) 0.0028(7) 0.0016(6) -0.0020(7)
C11 0.0273(8) 0.0322(9) 0.0299(8) 0.0018(7) -0.0028(6) -0.0096(7)
C12 0.0302(8) 0.0262(8) 0.0239(8) -0.0023(6) -0.0025(6) -0.0024(6)

loop_
_atom_type_symbol
_atom_type_description
_atom_type_scat_dispersion_real
_atom_type_scat_dispersion_imag
_atom_type_scat_source
C C 0.0033 0.0016 'International Tables Vol C Tables 4.2.6.8 and 6.1.1.4'
H H 0.0000 0.0000 'International Tables Vol C Tables 4.2.6.8 and 6.1.1.4'
O O 0.0106 0.0060 'International Tables Vol C Tables 4.2.6.8 and 6.1.1.4'
S S 0.1246 0.1234 'International Tables Vol C Tables 4.2.6.8 and 6.1.1.4'

loop_
_geom_angle_atom_site_label_1
_geom_angle_atom_site_label_2
_geom_angle_atom_site_label_3
_geom_angle
C6 S1 C7 101.64(7)
C1 O1 H1 109.5
C8 O2 H2 109.5
O1 C1 C2 122.80(14)
O1 C1 C6 117.68(14)
C2 C1 C6 119.52(15)
C3 C2 C1 120.20(15)
C3 C2 H2A 119.9
C1 C2 H2A 119.9
C2 C3 C4 120.50(16)
C2 C3 H3 119.8
C4 C3 H3 119.8
C5 C4 C3 119.66(15)
C5 C4 H4 120.2
C3 C4 H4 120.2
C4 C5 C6 120.46(15)
C4 C5 H5 119.8
C6 C5 H5 119.8
C5 C6 C1 119.62(15)
C5 C6 S1 119.38(12)
C1 C6 S1 120.98(12)
C12 C7 C8 119.02(14)
C12 C7 S1 121.75(12)
C8 C7 S1 119.19(12)
O2 C8 C9 117.25(14)
O2 C8 C7 122.46(14)
C9 C8 C7 120.29(14)
C10 C9 C8 119.71(16)
C10 C9 H9 120.1
C8 C9 H9 120.1
C9 C10 C11 120.61(15)
C9 C10 H10 119.7
C11 C10 H10 119.7
C12 C11 C10 119.67(15)
C12 C11 H11 120.2
C10 C11 H11 120.2
C11 C12 C7 120.64(15)
C11 C12 H12 119.7
C7 C12 H12 119.7

loop_
_geom_bond_atom_site_label_1
_geom_bond_atom_site_label_2
_geom_bond_distance
S1 C6 1.7760(16)
S1 C7 1.7823(16)
O1 C1 1.3587(18)
O1 H1 0.8200
O2 C8 1.3666(19)
O2 H2 0.8200
C1 C2 1.393(2)
C1 C6 1.401(2)
C2 C3 1.385(2)
C2 H2A 0.9300
C3 C4 1.389(3)
C3 H3 0.9300
C4 C5 1.385(2)
C4 H4 0.9300
C5 C6 1.396(2)
C5 H5 0.9300
C7 C12 1.392(2)
C7 C8 1.401(2)
C8 C9 1.394(2)
C9 C10 1.380(2)
C9 H9 0.9300
C10 C11 1.389(3)
C10 H10 0.9300
C11 C12 1.388(2)
C11 H11 0.9300
C12 H12 0.9300

loop_
_geom_torsion_atom_site_label_1
_geom_torsion_atom_site_label_2
_geom_torsion_atom_site_label_3
_geom_torsion_atom_site_label_4
_geom_torsion
O1 C1 C2 C3 178.30(14)
C6 C1 C2 C3 -1.5(2)
C1 C2 C3 C4 -0.3(2)
C2 C3 C4 C5 1.7(2)
C3 C4 C5 C6 -1.3(2)
C4 C5 C6 C1 -0.5(2)
C4 C5 C6 S1 -179.01(12)
O1 C1 C6 C5 -177.94(13)
C2 C1 C6 C5 1.9(2)
O1 C1 C6 S1 0.58(19)
C2 C1 C6 S1 -179.60(11)
C7 S1 C6 C5 -118.27(13)
C7 S1 C6 C1 63.21(14)
C6 S1 C7 C12 66.41(14)
C6 S1 C7 C8 -116.02(13)
C12 C7 C8 O2 -177.15(14)
S1 C7 C8 O2 5.2(2)
C12 C7 C8 C9 2.4(2)
S1 C7 C8 C9 -175.24(12)
O2 C8 C9 C10 177.28(14)
C7 C8 C9 C10 -2.3(2)
C8 C9 C10 C11 0.3(2)
C9 C10 C11 C12 1.6(2)
C10 C11 C12 C7 -1.4(2)
C8 C7 C12 C11 -0.5(2)
S1 C7 C12 C11 177.04(12)
